data_2206193
loop_
_publ_author_name
'Derossi, Sofia'
'Bond, Andrew D.'
'McKenzie, Christine J.'
'Nelson, Jane'

_publ_section_title
;(\m~2~-Bicarbonato-\k^2^<i>O</i>,<i>O</i>')[\m~2~-1,4,8,11,14,18,23,27-octaaza-6,16,25(1,3)-tribenzenabicyclo[9.9.9]nonacosaphane]dicopper(II)
 triperchlorate acetonitrile solvate
;
_journal_issue 7
_journal_name_full 'Acta Crystallographica Section E'
_journal_page_first m1379
_journal_page_last m1382
_journal_paper_doi 10.1107/S1600536805018581
_journal_volume 61
_journal_year 2005
_chemical_formula_iupac '[Cu2 (C H O3) (C36 H55 N8)] (Cl O4)3 , C2 H3 N'
_chemical_formula_moiety 'C37 H55 Cu2 N8 O3 3+ , 3Cl O4 - , C2 H3 N'
_chemical_formula_sum 'C39 H58 Cl3 Cu2 N9 O15'
_chemical_formula_weight 1126.37
_chemical_name_systematic
;(\m~2~-Bicarbonato-\k^2^O,O')[\m~2~-1,4,8,11,14,18,23,27-octaaza-6,16,25(1,3)-
tribenzenabicyclo[9.9.9]nonacosaphane]dicopper(II)
 triperchlorate
acetonitrile solvate
;
_space_group_IT_number 14
_symmetry_cell_setting monoclinic
_symmetry_space_group_name_Hall '-P 2yn'
_symmetry_space_group_name_H-M 'P 1 21/n 1'
_atom_sites_solution_hydrogens geom
_atom_sites_solution_primary direct
_atom_sites_solution_secondary difmap
_cell_angle_alpha 90.00
_cell_angle_beta 100.721(2)
_cell_angle_gamma 90.00
_cell_formula_units_Z 4
_cell_length_a 19.690(4)
_cell_length_b 8.862(2)
_cell_length_c 26.828(5)
_cell_measurement_reflns_used 2245
_cell_measurement_temperature 180(2)
_cell_measurement_theta_max 24.01
_cell_measurement_theta_min 4.80
_cell_volume 4599.6(16)
_computing_cell_refinement 'SAINT (Bruker, 2003)'
_computing_data_collection 'APEX2 (Bruker Nonius, 2004)'
_computing_data_reduction SAINT
_computing_molecular_graphics SHELXTL
_computing_publication_material SHELXTL
_computing_structure_refinement SHELXTL
_computing_structure_solution 'SHELXTL (Sheldrick, 2000)'
_diffrn_ambient_temperature 180(2)
_diffrn_measured_fraction_theta_full 0.979
_diffrn_measured_fraction_theta_max 0.979
_diffrn_measurement_device_type 'Bruker Nonius X8APEX-II CCD area-detector'
_diffrn_measurement_method 'thin-slice \w and \f'
_diffrn_radiation_monochromator graphite
_diffrn_radiation_source 'fine-focus sealed tube'
_diffrn_radiation_type MoK\a
_diffrn_radiation_wavelength 0.71073
_diffrn_reflns_av_R_equivalents 0.0577
_diffrn_reflns_av_sigmaI/netI 0.0883
_diffrn_reflns_limit_h_max 23
_diffrn_reflns_limit_h_min -23
_diffrn_reflns_limit_k_max 6
_diffrn_reflns_limit_k_min -10
_diffrn_reflns_limit_l_max 26
_diffrn_reflns_limit_l_min -32
_diffrn_reflns_number 16940
_diffrn_reflns_theta_full 25.49
_diffrn_reflns_theta_max 25.49
_diffrn_reflns_theta_min 4.74
_diffrn_standards_number 0
_exptl_absorpt_coefficient_mu 1.178
_exptl_absorpt_correction_T_max 0.977
_exptl_absorpt_correction_T_min 0.319
_exptl_absorpt_correction_type multi-scan
_exptl_absorpt_process_details '(SADABS; Sheldrick, 2003)'
_exptl_crystal_colour green
_exptl_crystal_density_diffrn 1.627
_exptl_crystal_density_method 'not measured'
_exptl_crystal_description lath
_exptl_crystal_F_000 2336
_exptl_crystal_size_max 0.24
_exptl_crystal_size_mid 0.10
_exptl_crystal_size_min 0.02
_refine_diff_density_max 0.734
_refine_diff_density_min -0.541
_refine_ls_extinction_method none
_refine_ls_goodness_of_fit_ref 0.985
_refine_ls_hydrogen_treatment constr
_refine_ls_matrix_type full
_refine_ls_number_parameters 613
_refine_ls_number_reflns 8362
_refine_ls_number_restraints 0
_refine_ls_restrained_S_all 0.985
_refine_ls_R_factor_all 0.0956
_refine_ls_R_factor_gt 0.0515
_refine_ls_shift/su_max 0.001
_refine_ls_shift/su_mean 0.000
_refine_ls_structure_factor_coef Fsqd
_refine_ls_weighting_details 'calc w = 1/[\s^2^(Fo^2^)+(0.0686P)^2^] where P = (Fo^2^+2Fc^2^)/3'
_refine_ls_weighting_scheme calc
_refine_ls_wR_factor_gt 0.1197
_refine_ls_wR_factor_ref 0.1373
_reflns_number_gt 5186
_reflns_number_total 8362
_reflns_threshold_expression I>2\s(I)
_cod_data_source_file hb6220.cif
_cod_data_source_block I
_cod_original_sg_symbol_H-M 'P 21/n'
_cod_database_code 2206193
_cod_database_fobs_code 2206193

loop_
_symmetry_equiv_pos_as_xyz
'x, y, z'
'-x+1/2, y+1/2, -z+1/2'
'-x, -y, -z'
'x-1/2, -y-1/2, z-1/2'

loop_
_atom_site_label
_atom_site_fract_x
_atom_site_fract_y
_atom_site_fract_z
_atom_site_U_iso_or_equiv
_atom_site_adp_type
_atom_site_calc_flag
_atom_site_refinement_flags
_atom_site_occupancy
_atom_site_type_symbol
Cu1 0.29017(2) 0.27965(6) 0.051599(19) 0.02501(16) Uani d . 1 Cu
Cu2 0.53303(2) 0.21943(6) 0.227530(18) 0.02325(15) Uani d . 1 Cu
N1 0.20900(17) 0.3265(4) -0.00633(13) 0.0272(9) Uani d . 1 N
N2 0.34657(17) 0.2473(4) -0.00907(13) 0.0275(9) Uani d . 1 N
H2C 0.3696 0.3371 -0.0126 0.033 Uiso calc R 1 H
N3 0.26675(17) 0.4895(4) 0.08035(13) 0.0259(8) Uani d . 1 N
H3C 0.3085 0.5388 0.0915 0.031 Uiso calc R 1 H
N4 0.23184(16) 0.0751(4) 0.05740(13) 0.0283(9) Uani d . 1 N
H4A 0.2442 0.0056 0.0347 0.034 Uiso calc R 1 H
N5 0.61463(17) 0.2021(4) 0.28730(13) 0.0268(9) Uani d . 1 N
N6 0.60866(16) 0.2030(4) 0.18355(13) 0.0263(8) Uani d . 1 N
H6B 0.6098 0.2972 0.1685 0.032 Uiso calc R 1 H
N7 0.48957(17) 0.3559(4) 0.27654(12) 0.0226(8) Uani d . 1 N
H7B 0.4694 0.2925 0.2973 0.027 Uiso calc R 1 H
N8 0.51275(17) -0.0192(4) 0.25014(13) 0.0265(8) Uani d . 1 N
H8A 0.5334 -0.0828 0.2298 0.032 Uiso calc R 1 H
C1 0.2380(2) 0.3465(6) -0.05358(16) 0.0362(12) Uani d . 1 C
H1A 0.2583 0.4486 -0.0540 0.043 Uiso calc R 1 H
H1B 0.2007 0.3364 -0.0837 0.043 Uiso calc R 1 H
C2 0.2929(2) 0.2288(6) -0.05545(16) 0.0374(12) Uani d . 1 C
H2A 0.2726 0.1264 -0.0565 0.045 Uiso calc R 1 H
H2B 0.3134 0.2429 -0.0861 0.045 Uiso calc R 1 H
C3 0.3985(2) 0.1236(5) -0.00546(17) 0.0328(11) Uani d . 1 C
H3A 0.4011 0.0876 -0.0400 0.039 Uiso calc R 1 H
H3B 0.3835 0.0380 0.0136 0.039 Uiso calc R 1 H
C4 0.4695(2) 0.1750(5) 0.02077(16) 0.0275(11) Uani d . 1 C
C5 0.5043(2) 0.2841(6) -0.00168(17) 0.0334(11) Uani d . 1 C
H5A 0.4838 0.3255 -0.0336 0.040 Uiso calc R 1 H
C6 0.5688(2) 0.3327(6) 0.02246(17) 0.0344(12) Uani d . 1 C
H6A 0.5922 0.4084 0.0071 0.041 Uiso calc R 1 H
C7 0.5995(2) 0.2722(5) 0.06878(17) 0.0308(11) Uani d . 1 C
H7A 0.6438 0.3061 0.0851 0.037 Uiso calc R 1 H
C8 0.5652(2) 0.1616(5) 0.09137(16) 0.0266(10) Uani d . 1 C
C9 0.5004(2) 0.1141(5) 0.06697(16) 0.0261(10) Uani d . 1 C
H9A 0.4768 0.0385 0.0822 0.031 Uiso calc R 1 H
C10 0.5988(2) 0.0921(5) 0.14057(16) 0.0314(11) Uani d . 1 C
H10A 0.6443 0.0507 0.1370 0.038 Uiso calc R 1 H
H10B 0.5699 0.0073 0.1486 0.038 Uiso calc R 1 H
C11 0.6783(2) 0.1848(6) 0.21720(17) 0.0359(12) Uani d . 1 C
H11A 0.7143 0.2332 0.2013 0.043 Uiso calc R 1 H
H11B 0.6897 0.0763 0.2220 0.043 Uiso calc R 1 H
C12 0.6762(2) 0.2578(6) 0.26778(17) 0.0335(12) Uani d . 1 C
H12A 0.7189 0.2329 0.2922 0.040 Uiso calc R 1 H
H12B 0.6737 0.3689 0.2638 0.040 Uiso calc R 1 H
C13 0.1759(2) 0.4706(5) 0.00599(18) 0.0337(11) Uani d . 1 C
H13A 0.1530 0.5210 -0.0256 0.040 Uiso calc R 1 H
H13B 0.1406 0.4493 0.0269 0.040 Uiso calc R 1 H
C14 0.2311(2) 0.5706(5) 0.03451(16) 0.0321(11) Uani d . 1 C
H14A 0.2647 0.5973 0.0127 0.039 Uiso calc R 1 H
H14B 0.2103 0.6650 0.0445 0.039 Uiso calc R 1 H
C15 0.2266(2) 0.4991(6) 0.12225(16) 0.0334(11) Uani d . 1 C
H15A 0.1821 0.4457 0.1118 0.040 Uiso calc R 1 H
H15B 0.2162 0.6063 0.1280 0.040 Uiso calc R 1 H
C16 0.2641(2) 0.4323(5) 0.17125(16) 0.0269(10) Uani d . 1 C
C17 0.2316(2) 0.3299(6) 0.19773(18) 0.0332(11) Uani d . 1 C
H17A 0.1857 0.2981 0.1844 0.040 Uiso calc R 1 H
C18 0.2657(2) 0.2739(6) 0.24361(19) 0.0378(12) Uani d . 1 C
H18A 0.2429 0.2042 0.2618 0.045 Uiso calc R 1 H
C19 0.3327(2) 0.3181(5) 0.26334(17) 0.0337(12) Uani d . 1 C
H19A 0.3555 0.2785 0.2950 0.040 Uiso calc R 1 H
C20 0.3667(2) 0.4195(5) 0.23735(15) 0.0240(10) Uani d . 1 C
C21 0.33109(19) 0.4778(5) 0.19178(15) 0.0237(10) Uani d . 1 C
H21A 0.3531 0.5507 0.1742 0.028 Uiso calc R 1 H
C22 0.4382(2) 0.4756(5) 0.25745(16) 0.0269(10) Uani d . 1 C
H22A 0.4548 0.5319 0.2302 0.032 Uiso calc R 1 H
H22B 0.4362 0.5473 0.2854 0.032 Uiso calc R 1 H
C23 0.5515(2) 0.4247(5) 0.30857(15) 0.0270(10) Uani d . 1 C
H23A 0.5377 0.4821 0.3368 0.032 Uiso calc R 1 H
H23B 0.5740 0.4952 0.2881 0.032 Uiso calc R 1 H
C24 0.6008(2) 0.3013(5) 0.32936(16) 0.0285(11) Uani d . 1 C
H24A 0.6447 0.3459 0.3473 0.034 Uiso calc R 1 H
H24B 0.5809 0.2405 0.3541 0.034 Uiso calc R 1 H
C25 0.1586(2) 0.1994(5) -0.01240(17) 0.0318(11) Uani d . 1 C
H25A 0.1702 0.1261 -0.0373 0.038 Uiso calc R 1 H
H25B 0.1115 0.2384 -0.0253 0.038 Uiso calc R 1 H
C26 0.1602(2) 0.1227(5) 0.03730(17) 0.0338(11) Uani d . 1 C
H26A 0.1441 0.1927 0.0614 0.041 Uiso calc R 1 H
H26B 0.1293 0.0337 0.0327 0.041 Uiso calc R 1 H
C27 0.2364(2) -0.0020(6) 0.10667(17) 0.0342(11) Uani d . 1 C
H27A 0.2009 -0.0822 0.1033 0.041 Uiso calc R 1 H
H27B 0.2263 0.0715 0.1321 0.041 Uiso calc R 1 H
C28 0.3067(2) -0.0713(5) 0.12545(16) 0.0266(10) Uani d . 1 C
C29 0.3397(2) -0.1557(5) 0.09385(17) 0.0301(11) Uani d . 1 C
H29A 0.3176 -0.1732 0.0597 0.036 Uiso calc R 1 H
C30 0.4050(2) -0.2151(5) 0.11157(16) 0.0295(10) Uani d . 1 C
H30A 0.4277 -0.2724 0.0896 0.035 Uiso calc R 1 H
C31 0.4366(2) -0.1903(5) 0.16129(16) 0.0288(11) Uani d . 1 C
H31A 0.4809 -0.2327 0.1735 0.035 Uiso calc R 1 H
C32 0.4052(2) -0.1050(5) 0.19334(16) 0.0253(10) Uani d . 1 C
C33 0.3398(2) -0.0469(5) 0.17505(16) 0.0280(10) Uani d . 1 C
H33A 0.3172 0.0108 0.1970 0.034 Uiso calc R 1 H
C34 0.4406(2) -0.0725(6) 0.24700(16) 0.0336(11) Uani d . 1 C
H34A 0.4140 0.0054 0.2616 0.040 Uiso calc R 1 H
H34B 0.4409 -0.1653 0.2676 0.040 Uiso calc R 1 H
C35 0.5536(2) -0.0310(5) 0.30222(16) 0.0324(11) Uani d . 1 C
H35A 0.5597 -0.1384 0.3122 0.039 Uiso calc R 1 H
H35B 0.5290 0.0203 0.3264 0.039 Uiso calc R 1 H
C36 0.6228(2) 0.0412(5) 0.30366(17) 0.0330(11) Uani d . 1 C
H36A 0.6500 0.0358 0.3386 0.040 Uiso calc R 1 H
H36B 0.6483 -0.0144 0.2810 0.040 Uiso calc R 1 H
C37 0.4188(2) 0.2857(6) 0.13148(18) 0.0345(11) Uani d . 1 C
O1 0.43582(16) 0.4221(4) 0.11308(12) 0.0421(9) Uani d . 1 O
H1 0.4725 0.4542 0.1311 0.051 Uiso calc R 1 H
O2 0.36435(14) 0.2276(3) 0.10716(10) 0.0265(7) Uani d . 1 O
O3 0.45657(14) 0.2315(4) 0.16947(11) 0.0354(8) Uani d . 1 O
Cl1 0.61258(6) 0.62957(13) 0.17221(4) 0.0338(3) Uani d . 1 Cl
O1A 0.56061(16) 0.5227(4) 0.18270(13) 0.0437(9) Uani d . 1 O
O1B 0.58808(19) 0.6973(4) 0.12405(13) 0.0569(11) Uani d . 1 O
O1C 0.6221(2) 0.7443(4) 0.21059(15) 0.0614(11) Uani d . 1 O
O1D 0.67583(16) 0.5502(4) 0.17237(15) 0.0548(10) Uani d . 1 O
Cl2 0.79585(6) 0.17227(15) 0.09276(5) 0.0429(3) Uani d . 1 Cl
O2A 0.8661(2) 0.1466(9) 0.1035(3) 0.158(3) Uani d . 1 O
O2B 0.7664(2) 0.0698(5) 0.12314(15) 0.0713(12) Uani d . 1 O
O2C 0.7673(3) 0.1472(5) 0.04070(15) 0.0830(14) Uani d . 1 O
O2D 0.7788(3) 0.3188(5) 0.1048(2) 0.118(2) Uani d . 1 O
Cl3 0.45995(6) 0.21127(16) 0.41217(4) 0.0390(3) Uani d . 1 Cl
O3A 0.43582(19) 0.1711(5) 0.36017(13) 0.0659(12) Uani d . 1 O
O3B 0.4050(2) 0.2112(7) 0.43867(15) 0.0942(18) Uani d . 1 O
O3C 0.5109(2) 0.1071(5) 0.43351(17) 0.0931(17) Uani d . 1 O
O3D 0.4919(2) 0.3542(5) 0.41699(18) 0.0860(14) Uani d . 1 O
N1S 0.0634(2) 0.2256(6) 0.13863(18) 0.0577(13) Uani d . 1 N
C1S 0.0288(2) 0.2294(6) 0.1001(2) 0.0420(13) Uani d . 1 C
C2S -0.0136(3) 0.2325(7) 0.0497(2) 0.0579(17) Uani d . 1 C
H2S1 0.0022 0.3137 0.0298 0.087 Uiso d R 1 H
H2S2 -0.0620 0.2501 0.0523 0.087 Uiso d R 1 H
H2S3 -0.0097 0.1355 0.0329 0.087 Uiso d R 1 H

loop_
_atom_site_aniso_label
_atom_site_aniso_U_11
_atom_site_aniso_U_22
_atom_site_aniso_U_33
_atom_site_aniso_U_12
_atom_site_aniso_U_13
_atom_site_aniso_U_23
Cu1 0.0223(3) 0.0258(3) 0.0253(3) 0.0021(2) 0.0002(2) -0.0031(2)
Cu2 0.0232(3) 0.0232(3) 0.0224(3) 0.0022(2) 0.0018(2) -0.0004(2)
N1 0.0254(19) 0.030(2) 0.0245(19) 0.0030(16) 0.0009(15) -0.0033(17)
N2 0.0280(19) 0.026(2) 0.029(2) -0.0006(16) 0.0080(16) -0.0078(17)
N3 0.0274(19) 0.021(2) 0.029(2) 0.0012(16) 0.0042(15) -0.0029(17)
N4 0.0245(18) 0.027(2) 0.032(2) 0.0020(16) 0.0038(15) 0.0024(18)
N5 0.0253(18) 0.025(2) 0.0274(19) 0.0013(16) -0.0016(15) 0.0007(17)
N6 0.0235(18) 0.026(2) 0.029(2) 0.0046(16) 0.0064(15) 0.0004(17)
N7 0.0289(18) 0.018(2) 0.0205(18) -0.0007(15) 0.0035(14) 0.0028(16)
N8 0.034(2) 0.019(2) 0.025(2) -0.0005(16) 0.0026(16) -0.0001(16)
C1 0.036(3) 0.046(3) 0.026(2) -0.003(2) 0.001(2) 0.002(2)
C2 0.034(3) 0.055(4) 0.024(2) -0.002(2) 0.005(2) -0.005(2)
C3 0.033(2) 0.028(3) 0.037(3) 0.005(2) 0.006(2) -0.011(2)
C4 0.027(2) 0.028(3) 0.029(2) 0.0036(19) 0.0078(19) -0.013(2)
C5 0.037(3) 0.038(3) 0.027(2) 0.005(2) 0.012(2) -0.001(2)
C6 0.037(3) 0.034(3) 0.036(3) -0.006(2) 0.017(2) 0.002(2)
C7 0.029(2) 0.027(3) 0.037(3) -0.004(2) 0.008(2) -0.007(2)
C8 0.032(2) 0.021(3) 0.028(2) 0.005(2) 0.0086(19) -0.007(2)
C9 0.031(2) 0.019(3) 0.033(3) 0.0033(19) 0.017(2) -0.005(2)
C10 0.038(3) 0.025(3) 0.031(3) 0.009(2) 0.008(2) -0.003(2)
C11 0.024(2) 0.045(4) 0.037(3) 0.005(2) 0.003(2) 0.003(2)
C12 0.021(2) 0.042(3) 0.036(3) -0.001(2) -0.0003(19) 0.001(2)
C13 0.028(2) 0.032(3) 0.038(3) 0.006(2) 0.000(2) 0.000(2)
C14 0.032(2) 0.030(3) 0.033(3) 0.007(2) 0.003(2) 0.006(2)
C15 0.030(2) 0.035(3) 0.035(3) 0.004(2) 0.005(2) -0.006(2)
C16 0.025(2) 0.028(3) 0.028(2) 0.0081(19) 0.0058(18) -0.006(2)
C17 0.021(2) 0.037(3) 0.043(3) -0.001(2) 0.011(2) -0.004(2)
C18 0.037(3) 0.039(3) 0.041(3) -0.003(2) 0.017(2) 0.008(2)
C19 0.037(3) 0.036(3) 0.028(2) 0.005(2) 0.006(2) 0.005(2)
C20 0.026(2) 0.024(3) 0.024(2) 0.0045(18) 0.0078(18) -0.004(2)
C21 0.023(2) 0.023(3) 0.028(2) 0.0014(18) 0.0103(18) -0.004(2)
C22 0.032(2) 0.023(3) 0.025(2) 0.0040(19) 0.0051(19) -0.003(2)
C23 0.031(2) 0.026(3) 0.023(2) 0.0011(19) 0.0029(18) -0.005(2)
C24 0.034(2) 0.028(3) 0.020(2) 0.000(2) -0.0046(18) -0.005(2)
C25 0.023(2) 0.034(3) 0.036(3) -0.005(2) -0.0035(19) -0.010(2)
C26 0.023(2) 0.031(3) 0.046(3) -0.002(2) 0.004(2) -0.005(2)
C27 0.029(2) 0.037(3) 0.036(3) 0.001(2) 0.007(2) 0.002(2)
C28 0.028(2) 0.019(3) 0.034(3) -0.0073(19) 0.0098(19) -0.001(2)
C29 0.037(3) 0.025(3) 0.027(2) -0.010(2) 0.001(2) -0.001(2)
C30 0.041(3) 0.020(3) 0.030(2) -0.002(2) 0.015(2) -0.007(2)
C31 0.033(2) 0.020(3) 0.034(3) 0.0000(19) 0.006(2) 0.001(2)
C32 0.031(2) 0.018(3) 0.028(2) -0.0065(19) 0.0078(19) 0.000(2)
C33 0.032(2) 0.023(3) 0.032(3) -0.005(2) 0.0135(19) 0.000(2)
C34 0.036(3) 0.034(3) 0.031(3) -0.006(2) 0.007(2) 0.003(2)
C35 0.047(3) 0.019(3) 0.029(3) 0.000(2) 0.001(2) 0.008(2)
C36 0.042(3) 0.022(3) 0.030(3) 0.007(2) -0.006(2) 0.000(2)
C37 0.038(3) 0.027(3) 0.041(3) 0.007(2) 0.013(2) 0.000(2)
O1 0.0435(19) 0.031(2) 0.052(2) -0.0041(16) 0.0103(16) -0.0004(17)
O2 0.0198(14) 0.0296(19) 0.0277(16) -0.0006(13) -0.0014(12) -0.0029(14)
O3 0.0290(16) 0.052(2) 0.0232(17) 0.0126(15) -0.0007(13) -0.0001(16)
Cl1 0.0342(6) 0.0262(7) 0.0418(7) 0.0002(5) 0.0093(5) -0.0002(6)
O1A 0.0425(19) 0.031(2) 0.062(2) 0.0001(15) 0.0214(17) 0.0116(18)
O1B 0.062(2) 0.067(3) 0.042(2) 0.001(2) 0.0093(18) 0.023(2)
O1C 0.069(3) 0.047(3) 0.064(3) 0.002(2) 0.000(2) -0.022(2)
O1D 0.0333(18) 0.048(3) 0.083(3) 0.0060(17) 0.0085(18) -0.003(2)
Cl2 0.0365(7) 0.0338(8) 0.0586(8) 0.0039(5) 0.0095(6) 0.0065(6)
O2A 0.039(3) 0.251(8) 0.190(6) 0.044(4) 0.040(3) 0.124(6)
O2B 0.085(3) 0.079(3) 0.056(2) -0.027(2) 0.028(2) 0.004(2)
O2C 0.155(4) 0.050(3) 0.044(2) 0.021(3) 0.019(3) 0.008(2)
O2D 0.173(5) 0.029(3) 0.122(4) 0.020(3) -0.052(4) -0.023(3)
Cl3 0.0349(6) 0.0486(9) 0.0333(6) -0.0048(6) 0.0057(5) 0.0077(6)
O3A 0.062(2) 0.103(4) 0.030(2) 0.003(2) 0.0010(18) 0.009(2)
O3B 0.053(3) 0.181(6) 0.055(3) -0.048(3) 0.025(2) -0.026(3)
O3C 0.104(4) 0.065(3) 0.086(3) 0.024(3) -0.045(3) -0.006(3)
O3D 0.104(4) 0.046(3) 0.111(4) -0.019(3) 0.030(3) 0.005(3)
N1S 0.058(3) 0.076(4) 0.039(3) -0.009(3) 0.009(2) 0.000(3)
C1S 0.036(3) 0.051(4) 0.044(3) -0.003(2) 0.020(2) 0.002(3)
C2S 0.045(3) 0.085(5) 0.042(3) 0.002(3) 0.005(3) 0.009(3)

loop_
_atom_type_symbol
_atom_type_description
_atom_type_scat_dispersion_real
_atom_type_scat_dispersion_imag
_atom_type_scat_source
C C 0.0033 0.0016 'International Tables Vol C Tables 4.2.6.8 and 6.1.1.4'
H H 0.0000 0.0000 'International Tables Vol C Tables 4.2.6.8 and 6.1.1.4'
N N 0.0061 0.0033 'International Tables Vol C Tables 4.2.6.8 and 6.1.1.4'
O O 0.0106 0.0060 'International Tables Vol C Tables 4.2.6.8 and 6.1.1.4'
Cu Cu 0.3201 1.2651 'International Tables Vol C Tables 4.2.6.8 and 6.1.1.4'
Cl Cl 0.1484 0.1585 'International Tables Vol C Tables 4.2.6.8 and 6.1.1.4'

loop_
_geom_angle_atom_site_label_1
_geom_angle_atom_site_label_2
_geom_angle_atom_site_label_3
_geom_angle
_geom_angle_publ_flag
O2 Cu1 N1 177.34(14) y
O2 Cu1 N3 96.54(13) y
N1 Cu1 N3 84.59(14) y
O2 Cu1 N2 97.41(12) y
N1 Cu1 N2 83.86(13) y
N3 Cu1 N2 125.14(14) y
O2 Cu1 N4 94.56(12) y
N1 Cu1 N4 82.82(13) y
N3 Cu1 N4 124.02(14) y
N2 Cu1 N4 107.32(14) y
O3 Cu2 N5 178.32(14) y
O3 Cu2 N6 94.51(13) y
N5 Cu2 N6 84.18(14) y
O3 Cu2 N7 97.17(12) y
N5 Cu2 N7 84.50(13) y
N6 Cu2 N7 145.49(14) y
O3 Cu2 N8 96.71(13) y
N5 Cu2 N8 82.65(13) y
N6 Cu2 N8 105.63(14) y
N7 Cu2 N8 105.08(13) y
C25 N1 C1 110.5(3) n
C25 N1 C13 111.1(3) n
C1 N1 C13 109.6(4) n
C25 N1 Cu1 109.8(3) n
C1 N1 Cu1 107.4(2) n
C13 N1 Cu1 108.3(2) n
C2 N2 C3 110.3(3) n
C2 N2 Cu1 105.2(2) n
C3 N2 Cu1 119.6(3) n
C2 N2 H2C 107.1 n
C3 N2 H2C 107.1 n
Cu1 N2 H2C 107.1 n
C14 N3 C15 111.2(3) n
C14 N3 Cu1 103.1(3) n
C15 N3 Cu1 120.7(3) n
C14 N3 H3C 107.0 n
C15 N3 H3C 107.0 n
Cu1 N3 H3C 107.0 n
C26 N4 C27 110.8(3) n
C26 N4 Cu1 102.6(3) n
C27 N4 Cu1 120.4(3) n
C26 N4 H4A 107.4 n
C27 N4 H4A 107.4 n
Cu1 N4 H4A 107.4 n
C12 N5 C36 111.7(3) n
C12 N5 C24 110.2(3) n
C36 N5 C24 111.4(3) n
C12 N5 Cu2 105.7(3) n
C36 N5 Cu2 109.1(3) n
C24 N5 Cu2 108.7(2) n
C10 N6 C11 111.4(3) n
C10 N6 Cu2 118.7(3) n
C11 N6 Cu2 109.7(3) n
C10 N6 H6B 105.3 n
C11 N6 H6B 105.3 n
Cu2 N6 H6B 105.3 n
C23 N7 C22 109.8(3) n
C23 N7 Cu2 102.4(2) n
C22 N7 Cu2 121.9(2) n
C23 N7 H7B 107.3 n
C22 N7 H7B 107.3 n
Cu2 N7 H7B 107.3 n
C35 N8 C34 112.2(3) n
C35 N8 Cu2 103.2(2) n
C34 N8 Cu2 119.9(3) n
C35 N8 H8A 107.0 n
C34 N8 H8A 107.0 n
Cu2 N8 H8A 107.0 n
N1 C1 C2 109.6(4) n
N1 C1 H1A 109.8 n
C2 C1 H1A 109.8 n
N1 C1 H1B 109.8 n
C2 C1 H1B 109.8 n
H1A C1 H1B 108.2 n
N2 C2 C1 107.4(4) n
N2 C2 H2A 110.2 n
C1 C2 H2A 110.2 n
N2 C2 H2B 110.2 n
C1 C2 H2B 110.2 n
H2A C2 H2B 108.5 n
N2 C3 C4 111.9(4) n
N2 C3 H3A 109.2 n
C4 C3 H3A 109.2 n
N2 C3 H3B 109.2 n
C4 C3 H3B 109.2 n
H3A C3 H3B 107.9 n
C9 C4 C5 119.4(4) n
C9 C4 C3 120.9(4) n
C5 C4 C3 119.7(4) n
C6 C5 C4 119.9(4) n
C6 C5 H5A 120.0 n
C4 C5 H5A 120.0 n
C5 C6 C7 120.6(4) n
C5 C6 H6A 119.7 n
C7 C6 H6A 119.7 n
C6 C7 C8 119.8(4) n
C6 C7 H7A 120.1 n
C8 C7 H7A 120.1 n
C9 C8 C7 119.1(4) n
C9 C8 C10 120.6(4) n
C7 C8 C10 120.2(4) n
C4 C9 C8 121.2(4) n
C4 C9 H9A 119.4 n
C8 C9 H9A 119.4 n
C8 C10 N6 112.5(4) n
C8 C10 H10A 109.1 n
N6 C10 H10A 109.1 n
C8 C10 H10B 109.1 n
N6 C10 H10B 109.1 n
H10A C10 H10B 107.8 n
N6 C11 C12 108.6(3) n
N6 C11 H11A 110.0 n
C12 C11 H11A 110.0 n
N6 C11 H11B 110.0 n
C12 C11 H11B 110.0 n
H11A C11 H11B 108.3 n
N5 C12 C11 109.5(4) n
N5 C12 H12A 109.8 n
C11 C12 H12A 109.8 n
N5 C12 H12B 109.8 n
C11 C12 H12B 109.8 n
H12A C12 H12B 108.2 n
C14 C13 N1 108.3(3) n
C14 C13 H13A 110.0 n
N1 C13 H13A 110.0 n
C14 C13 H13B 110.0 n
N1 C13 H13B 110.0 n
H13A C13 H13B 108.4 n
N3 C14 C13 108.8(4) n
N3 C14 H14A 109.9 n
C13 C14 H14A 109.9 n
N3 C14 H14B 109.9 n
C13 C14 H14B 109.9 n
H14A C14 H14B 108.3 n
N3 C15 C16 113.2(3) n
N3 C15 H15A 108.9 n
C16 C15 H15A 108.9 n
N3 C15 H15B 108.9 n
C16 C15 H15B 108.9 n
H15A C15 H15B 107.8 n
C17 C16 C21 118.9(4) n
C17 C16 C15 120.6(4) n
C21 C16 C15 120.4(4) n
C18 C17 C16 120.0(4) n
C18 C17 H17A 120.0 n
C16 C17 H17A 120.0 n
C17 C18 C19 120.7(4) n
C17 C18 H18A 119.6 n
C19 C18 H18A 119.6 n
C18 C19 C20 120.5(4) n
C18 C19 H19A 119.8 n
C20 C19 H19A 119.8 n
C19 C20 C21 118.1(4) n
C19 C20 C22 123.0(4) n
C21 C20 C22 118.7(4) n
C20 C21 C16 121.7(4) n
C20 C21 H21A 119.1 n
C16 C21 H21A 119.1 n
N7 C22 C20 114.9(4) n
N7 C22 H22A 108.5 n
C20 C22 H22A 108.5 n
N7 C22 H22B 108.5 n
C20 C22 H22B 108.5 n
H22A C22 H22B 107.5 n
N7 C23 C24 108.7(4) n
N7 C23 H23A 109.9 n
C24 C23 H23A 109.9 n
N7 C23 H23B 109.9 n
C24 C23 H23B 109.9 n
H23A C23 H23B 108.3 n
N5 C24 C23 110.1(3) n
N5 C24 H24A 109.6 n
C23 C24 H24A 109.6 n
N5 C24 H24B 109.6 n
C23 C24 H24B 109.6 n
H24A C24 H24B 108.1 n
N1 C25 C26 110.1(3) n
N1 C25 H25A 109.6 n
C26 C25 H25A 109.6 n
N1 C25 H25B 109.6 n
C26 C25 H25B 109.6 n
H25A C25 H25B 108.2 n
N4 C26 C25 108.5(4) n
N4 C26 H26A 110.0 n
C25 C26 H26A 110.0 n
N4 C26 H26B 110.0 n
C25 C26 H26B 110.0 n
H26A C26 H26B 108.4 n
N4 C27 C28 112.7(3) n
N4 C27 H27A 109.0 n
C28 C27 H27A 109.0 n
N4 C27 H27B 109.0 n
C28 C27 H27B 109.0 n
H27A C27 H27B 107.8 n
C29 C28 C33 119.0(4) n
C29 C28 C27 121.4(4) n
C33 C28 C27 119.6(4) n
C28 C29 C30 120.4(4) n
C28 C29 H29A 119.8 n
C30 C29 H29A 119.8 n
C31 C30 C29 119.6(4) n
C31 C30 H30A 120.2 n
C29 C30 H30A 120.2 n
C32 C31 C30 121.1(4) n
C32 C31 H31A 119.5 n
C30 C31 H31A 119.5 n
C31 C32 C33 118.6(4) n
C31 C32 C34 121.4(4) n
C33 C32 C34 120.1(4) n
C28 C33 C32 121.4(4) n
C28 C33 H33A 119.3 n
C32 C33 H33A 119.3 n
N8 C34 C32 112.5(3) n
N8 C34 H34A 109.1 n
C32 C34 H34A 109.1 n
N8 C34 H34B 109.1 n
C32 C34 H34B 109.1 n
H34A C34 H34B 107.8 n
N8 C35 C36 109.0(4) n
N8 C35 H35A 109.9 n
C36 C35 H35A 109.9 n
N8 C35 H35B 109.9 n
C36 C35 H35B 109.9 n
H35A C35 H35B 108.3 n
N5 C36 C35 110.7(3) n
N5 C36 H36A 109.5 n
C35 C36 H36A 109.5 n
N5 C36 H36B 109.5 n
C35 C36 H36B 109.5 n
H36A C36 H36B 108.1 n
O3 C37 O2 126.2(5) n
O3 C37 O1 119.2(4) n
O2 C37 O1 114.6(4) n
C37 O1 H1 109.5 n
C37 O2 Cu1 138.6(3) n
C37 O3 Cu2 158.3(3) n
O1B Cl1 O1D 110.9(2) n
O1B Cl1 O1C 109.2(2) n
O1D Cl1 O1C 110.4(2) n
O1B Cl1 O1A 108.5(2) n
O1D Cl1 O1A 108.8(2) n
O1C Cl1 O1A 108.9(2) n
O2A Cl2 O2D 112.4(4) n
O2A Cl2 O2B 106.1(3) n
O2D Cl2 O2B 108.8(4) n
O2A Cl2 O2C 112.1(4) n
O2D Cl2 O2C 107.8(3) n
O2B Cl2 O2C 109.6(3) n
O3B Cl3 O3C 110.7(3) n
O3B Cl3 O3D 109.1(3) n
O3C Cl3 O3D 106.3(3) n
O3B Cl3 O3A 110.3(2) n
O3C Cl3 O3A 108.4(3) n
O3D Cl3 O3A 112.0(3) n
N1S C1S C2S 177.9(6) n
C1S C2S H2S1 109.5 n
C1S C2S H2S2 109.5 n
H2S1 C2S H2S2 109.5 n
C1S C2S H2S3 109.4 n
H2S1 C2S H2S3 109.5 n
H2S2 C2S H2S3 109.5 n

loop_
_geom_bond_atom_site_label_1
_geom_bond_atom_site_label_2
_geom_bond_distance
_geom_bond_publ_flag
Cu1 O2 1.938(3) y
Cu1 N1 2.054(3) y
Cu1 N3 2.097(4) y
Cu1 N2 2.153(3) y
Cu1 N4 2.167(4) y
Cu2 O3 1.957(3) y
Cu2 N5 2.054(3) y
Cu2 N6 2.070(3) y
Cu2 N7 2.084(3) y
Cu2 N8 2.256(4) y
N1 C25 1.490(5) n
N1 C1 1.495(5) n
N1 C13 1.498(6) n
N2 C2 1.484(5) n
N2 C3 1.490(5) n
N2 H2C 0.930 n
N3 C14 1.483(5) n
N3 C15 1.492(5) n
N3 H3C 0.930 n
N4 C26 1.475(5) n
N4 C27 1.475(5) n
N4 H4A 0.930 n
N5 C12 1.492(5) n
N5 C36 1.492(6) n
N5 C24 1.495(5) n
N6 C10 1.500(5) n
N6 C11 1.504(5) n
N6 H6B 0.930 n
N7 C23 1.485(5) n
N7 C22 1.489(5) n
N7 H7B 0.930 n
N8 C35 1.481(5) n
N8 C34 1.484(5) n
N8 H8A 0.930 n
C1 C2 1.510(7) n
C1 H1A 0.990 n
C1 H1B 0.990 n
C2 H2A 0.990 n
C2 H2B 0.990 n
C3 C4 1.513(6) n
C3 H3A 0.990 n
C3 H3B 0.990 n
C4 C9 1.385(6) n
C4 C5 1.386(6) n
C5 C6 1.383(6) n
C5 H5A 0.950 n
C6 C7 1.385(6) n
C6 H6A 0.950 n
C7 C8 1.392(6) n
C7 H7A 0.950 n
C8 C9 1.386(6) n
C8 C10 1.495(6) n
C9 H9A 0.950 n
C10 H10A 0.990 n
C10 H10B 0.990 n
C11 C12 1.511(6) n
C11 H11A 0.990 n
C11 H11B 0.990 n
C12 H12A 0.990 n
C12 H12B 0.990 n
C13 C14 1.497(6) n
C13 H13A 0.990 n
C13 H13B 0.990 n
C14 H14A 0.990 n
C14 H14B 0.990 n
C15 C16 1.504(6) n
C15 H15A 0.990 n
C15 H15B 0.990 n
C16 C17 1.381(6) n
C16 C21 1.391(5) n
C17 C18 1.380(6) n
C17 H17A 0.950 n
C18 C19 1.384(6) n
C18 H18A 0.950 n
C19 C20 1.385(6) n
C19 H19A 0.950 n
C20 C21 1.391(5) n
C20 C22 1.495(5) n
C21 H21A 0.950 n
C22 H22A 0.990 n
C22 H22B 0.990 n
C23 C24 1.500(6) n
C23 H23A 0.990 n
C23 H23B 0.990 n
C24 H24A 0.990 n
C24 H24B 0.990 n
C25 C26 1.492(6) n
C25 H25A 0.990 n
C25 H25B 0.990 n
C26 H26A 0.990 n
C26 H26B 0.990 n
C27 C28 1.513(6) n
C27 H27A 0.990 n
C27 H27B 0.990 n
C28 C29 1.380(6) n
C28 C33 1.385(6) n
C29 C30 1.388(6) n
C29 H29A 0.950 n
C30 C31 1.381(6) n
C30 H30A 0.950 n
C31 C32 1.376(6) n
C31 H31A 0.950 n
C32 C33 1.389(6) n
C32 C34 1.506(6) n
C33 H33A 0.950 n
C34 H34A 0.990 n
C34 H34B 0.990 n
C35 C36 1.499(6) n
C35 H35A 0.990 n
C35 H35B 0.990 n
C36 H36A 0.990 n
C36 H36B 0.990 n
C37 O3 1.241(5) y
C37 O2 1.257(5) y
C37 O1 1.370(6) y
O1 H1 0.840 n
Cl1 O1B 1.425(3) n
Cl1 O1D 1.429(3) n
Cl1 O1C 1.434(4) n
Cl1 O1A 1.459(3) n
Cl2 O2A 1.378(4) n
Cl2 O2D 1.394(5) n
Cl2 O2B 1.414(4) n
Cl2 O2C 1.423(4) n
Cl3 O3B 1.400(4) n
Cl3 O3C 1.404(4) n
Cl3 O3D 1.410(4) n
Cl3 O3A 1.433(4) n
N1S C1S 1.127(6) n
C1S C2S 1.452(7) n
C2S H2S1 0.980 n
C2S H2S2 0.980 n
C2S H2S3 0.980 n

loop_
_geom_torsion_atom_site_label_1
_geom_torsion_atom_site_label_2
_geom_torsion_atom_site_label_3
_geom_torsion_atom_site_label_4
_geom_torsion
_geom_torsion_publ_flag
N3 Cu1 N1 C25 -126.3(3) n
N2 Cu1 N1 C25 107.4(3) n
N4 Cu1 N1 C25 -1.0(3) n
N3 Cu1 N1 C1 113.5(3) n
N2 Cu1 N1 C1 -12.7(3) n
N4 Cu1 N1 C1 -121.1(3) n
N3 Cu1 N1 C13 -4.8(3) n
N2 Cu1 N1 C13 -131.1(3) n
N4 Cu1 N1 C13 120.5(3) n
O2 Cu1 N2 C2 160.4(3) n
N1 Cu1 N2 C2 -17.2(3) n
N3 Cu1 N2 C2 -96.2(3) n
N4 Cu1 N2 C2 63.3(3) n
O2 Cu1 N2 C3 35.9(3) n
N1 Cu1 N2 C3 -141.7(3) n
N3 Cu1 N2 C3 139.3(3) n
N4 Cu1 N2 C3 -61.2(3) n
O2 Cu1 N3 C14 158.4(2) n
N1 Cu1 N3 C14 -24.0(3) n
N2 Cu1 N3 C14 54.5(3) n
N4 Cu1 N3 C14 -101.6(3) n
O2 Cu1 N3 C15 -76.8(3) n
N1 Cu1 N3 C15 100.8(3) n
N2 Cu1 N3 C15 179.4(3) n
N4 Cu1 N3 C15 23.2(3) n
O2 Cu1 N4 C26 152.7(3) n
N1 Cu1 N4 C26 -26.8(3) n
N3 Cu1 N4 C26 51.6(3) n
N2 Cu1 N4 C26 -108.1(3) n
O2 Cu1 N4 C27 29.1(3) n
N1 Cu1 N4 C27 -150.4(3) n
N3 Cu1 N4 C27 -72.0(3) n
N2 Cu1 N4 C27 128.3(3) n
N6 Cu2 N5 C12 25.1(3) n
N7 Cu2 N5 C12 -122.3(3) n
N8 Cu2 N5 C12 131.7(3) n
N6 Cu2 N5 C36 -95.1(3) n
N7 Cu2 N5 C36 117.5(3) n
N8 Cu2 N5 C36 11.5(3) n
N6 Cu2 N5 C24 143.3(3) n
N7 Cu2 N5 C24 -4.1(3) n
N8 Cu2 N5 C24 -110.1(3) n
O3 Cu2 N6 C10 -48.1(3) n
N5 Cu2 N6 C10 130.9(3) n
N7 Cu2 N6 C10 -157.7(3) n
N8 Cu2 N6 C10 50.2(3) n
O3 Cu2 N6 C11 -177.7(3) n
N5 Cu2 N6 C11 1.2(3) n
N7 Cu2 N6 C11 72.6(4) n
N8 Cu2 N6 C11 -79.5(3) n
O3 Cu2 N7 C23 -149.8(2) n
N5 Cu2 N7 C23 30.3(2) n
N6 Cu2 N7 C23 -41.0(4) n
N8 Cu2 N7 C23 111.2(2) n
O3 Cu2 N7 C22 -26.9(3) n
N5 Cu2 N7 C22 153.3(3) n
N6 Cu2 N7 C22 82.0(4) n
N8 Cu2 N7 C22 -125.8(3) n
O3 Cu2 N8 C35 -164.2(3) n
N5 Cu2 N8 C35 17.3(3) n
N6 Cu2 N8 C35 99.2(3) n
N7 Cu2 N8 C35 -64.9(3) n
O3 Cu2 N8 C34 -38.7(3) n
N5 Cu2 N8 C34 142.9(3) n
N6 Cu2 N8 C34 -135.3(3) n
N7 Cu2 N8 C34 60.6(3) n
C25 N1 C1 C2 -78.5(4) n
C13 N1 C1 C2 158.7(3) n
Cu1 N1 C1 C2 41.3(4) n
C3 N2 C2 C1 173.7(4) n
Cu1 N2 C2 C1 43.5(4) n
N1 C1 C2 N2 -58.3(5) n
C2 N2 C3 C4 149.0(4) n
Cu1 N2 C3 C4 -89.0(4) n
N2 C3 C4 C9 114.9(4) n
N2 C3 C4 C5 -65.3(5) n
C9 C4 C5 C6 -1.0(7) n
C3 C4 C5 C6 179.2(4) n
C4 C5 C6 C7 0.7(7) n
C5 C6 C7 C8 -0.1(7) n
C6 C7 C8 C9 -0.2(6) n
C6 C7 C8 C10 178.1(4) n
C5 C4 C9 C8 0.7(6) n
C3 C4 C9 C8 -179.5(4) n
C7 C8 C9 C4 -0.1(6) n
C10 C8 C9 C4 -178.4(4) n
C9 C8 C10 N6 -115.6(4) n
C7 C8 C10 N6 66.2(5) n
C11 N6 C10 C8 -138.0(4) n
Cu2 N6 C10 C8 93.1(4) n
C10 N6 C11 C12 -160.8(4) n
Cu2 N6 C11 C12 -27.3(4) n
C36 N5 C12 C11 70.8(4) n
C24 N5 C12 C11 -164.9(3) n
Cu2 N5 C12 C11 -47.7(4) n
N6 C11 C12 N5 50.3(5) n
C25 N1 C13 C14 153.9(4) n
C1 N1 C13 C14 -83.7(4) n
Cu1 N1 C13 C14 33.2(4) n
C15 N3 C14 C13 -81.3(4) n
Cu1 N3 C14 C13 49.5(4) n
N1 C13 C14 N3 -57.0(5) n
C14 N3 C15 C16 -174.1(4) n
Cu1 N3 C15 C16 65.0(4) n
N3 C15 C16 C17 -130.3(4) n
N3 C15 C16 C21 52.7(6) n
C21 C16 C17 C18 -0.4(7) n
C15 C16 C17 C18 -177.5(4) n
C16 C17 C18 C19 -0.6(7) n
C17 C18 C19 C20 0.0(7) n
C18 C19 C20 C21 1.5(7) n
C18 C19 C20 C22 177.9(4) n
C19 C20 C21 C16 -2.6(6) n
C22 C20 C21 C16 -179.1(4) n
C17 C16 C21 C20 2.1(6) n
C15 C16 C21 C20 179.2(4) n
C23 N7 C22 C20 -163.5(3) n
Cu2 N7 C22 C20 77.0(4) n
C19 C20 C22 N7 48.5(6) n
C21 C20 C22 N7 -135.1(4) n
C22 N7 C23 C24 177.3(3) n
Cu2 N7 C23 C24 -51.9(4) n
C12 N5 C24 C23 91.4(4) n
C36 N5 C24 C23 -144.1(4) n
Cu2 N5 C24 C23 -23.9(4) n
N7 C23 C24 N5 52.3(5) n
C1 N1 C25 C26 147.7(4) n
C13 N1 C25 C26 -90.4(4) n
Cu1 N1 C25 C26 29.4(4) n
C27 N4 C26 C25 -179.9(4) n
Cu1 N4 C26 C25 50.3(4) n
N1 C25 C26 N4 -55.4(5) n
C26 N4 C27 C28 172.3(4) n
Cu1 N4 C27 C28 -68.1(4) n
N4 C27 C28 C29 -46.3(6) n
N4 C27 C28 C33 132.0(4) n
C33 C28 C29 C30 0.0(6) n
C27 C28 C29 C30 178.4(4) n
C28 C29 C30 C31 0.5(7) n
C29 C30 C31 C32 -1.3(7) n
C30 C31 C32 C33 1.5(6) n
C30 C31 C32 C34 -177.6(4) n
C29 C28 C33 C32 0.2(6) n
C27 C28 C33 C32 -178.2(4) n
C31 C32 C33 C28 -1.0(6) n
C34 C32 C33 C28 178.1(4) n
C35 N8 C34 C32 -162.9(4) n
Cu2 N8 C34 C32 75.9(4) n
C31 C32 C34 N8 48.1(6) n
C33 C32 C34 N8 -131.0(4) n
C34 N8 C35 C36 -173.4(4) n
Cu2 N8 C35 C36 -43.0(4) n
C12 N5 C36 C35 -156.3(4) n
C24 N5 C36 C35 80.1(4) n
Cu2 N5 C36 C35 -39.9(4) n
N8 C35 C36 N5 57.9(5) n
O3 C37 O2 Cu1 174.2(3) n
O1 C37 O2 Cu1 -5.4(7) n
N3 Cu1 O2 C37 -50.9(4) n
N2 Cu1 O2 C37 75.9(4) n
N4 Cu1 O2 C37 -176.0(4) n
O2 C37 O3 Cu2 -175.6(5) n
O1 C37 O3 Cu2 4.0(11) n
N6 Cu2 O3 C37 -69.4(8) n
N7 Cu2 O3 C37 78.1(8) n
N8 Cu2 O3 C37 -175.7(8) n
